data_2104129
loop_
_publ_author_name
'Yang, J.'

_publ_section_title
;
 Structural analysis of perovskite LaCr~1{-~<i>x</i>}Ni~<i>x~</i>O~3~
 by Rietveld refinement of X-ray powder diffraction data
;
_journal_coeditor_code BP5009
_journal_issue 3
_journal_name_full 'Acta Crystallographica Section B'
_journal_page_first 281
_journal_page_last 286
_journal_paper_doi 10.1107/S0108768108005739
_journal_volume 64
_journal_year 2008
_chemical_formula_moiety 'La1 Ni1 O3'
_chemical_formula_structural 'La1 Ni1 O3'
_chemical_formula_sum 'La Ni O3'
_chemical_formula_weight 245.60
_chemical_name_common 'Lanthanum Nickel trioxide'
_space_group_crystal_system hexagonal
_space_group_IT_number 167
_space_group_name_Hall '-R 3 2"c'
_space_group_name_H-M_alt 'R -3 c'
_symmetry_space_group_name_Hall '-R 3 2"c'
_symmetry_space_group_name_H-M 'R -3 c :H'
_cell_angle_alpha 90
_cell_angle_beta 90
_cell_angle_gamma 120
_cell_formula_units_Z 2
_cell_length_a 5.45610(10)
_cell_length_b 5.45610(10)
_cell_length_c 13.1432(3)
_cell_measurement_temperature 298
_cell_volume 338.841(12)
_computing_cell_refinement 'X'Pert PRO MPD(Philips, 2003)'
_computing_data_collection 'X'Pert PRO MPD(Philips, 2003)'
_computing_data_reduction 'X'Pert PRO MPD(Philips, 2003)'
_computing_molecular_graphics 'Rietica (Hunter, 1997)'
_computing_structure_refinement 'Rietica (Hunter, 1997)'
_computing_structure_solution 'Rietica (Hunter, 1997)'
_diffrn_ambient_temperature 298
_diffrn_measured_fraction_theta_full 0.996
_diffrn_measurement_device_type 'Philips X'Pert PRO'
_diffrn_radiation_monochromator Graphite
_diffrn_radiation_source 'Philips high intensity ceramic sealed tube'
_diffrn_radiation_type CuK\a
_diffrn_radiation_wavelength 1.54176
_diffrn_reflns_limit_h_max 7
_diffrn_reflns_limit_h_min -7
_diffrn_reflns_limit_k_max 7
_diffrn_reflns_limit_k_min -7
_diffrn_reflns_limit_l_max 10
_diffrn_reflns_limit_l_min -10
_diffrn_reflns_theta_full 80
_exptl_absorpt_correction_type none
_exptl_crystal_density_diffrn 7.221
_exptl_crystal_density_method 'not measured'
_refine_ls_goodness_of_fit_all 0.0221
_refine_ls_matrix_type full
_refine_ls_number_constraints 0
_refine_ls_number_parameters 18
_refine_ls_number_restraints 0
_refine_ls_shift/su_max 0.0001
_refine_ls_shift/su_mean 0.0000
_refine_ls_weighting_details 'w = 1/[\s^2^(F)+0.0001F^2^]'
_refine_ls_weighting_scheme sigma
_cod_data_source_file bp5009.cif
_cod_data_source_block LaNiO3
_cod_depositor_comments
;
The following automatic conversions were performed:
'_space_group_crystal_system' value 'Hexagonal' changed to 'hexagonal'
according to '/home/saulius/struct/CIF-dictionaries/cif_core.dic'
dictionary named 'cif_core.dic' version 2.4.1 from 2010-06-29.

Automatic conversion script
Id: cif_fix_enum 1527 2010-12-29 10:47:43Z saulius 

The following automatic conversions were performed:

'_space_group_crystal_system' value 'Hexagonal' changed to
'hexagonal' according to
/home/saulius/struct/CIF-dictionaries/cif_core.dic dictionary named
'cif_core.dic' version 2.4.1 from 2010-06-29.

Automatic conversion script
Id: cif_fix_values 1715 2011-07-08 13:25:40Z adriana 
;
_cod_original_cell_volume 338.844(9)
_cod_original_sg_symbol_H-M 'R -3 c'
_cod_original_formula_sum 'La1 Ni1 O3'
_cod_database_code 2104129

loop_
_symmetry_equiv_pos_as_xyz
'x, y, z'
'-y, x-y, z'
'-x+y, -x, z'
'y, x, -z+1/2'
'-x, -x+y, -z+1/2'
'x-y, -y, -z+1/2'
'-x, -y, -z'
'y, -x+y, -z'
'x-y, x, -z'
'-y, -x, z-1/2'
'x, x-y, z-1/2'
'-x+y, y, z-1/2'
'x+2/3, y+1/3, z+1/3'
'-y+2/3, x-y+1/3, z+1/3'
'-x+y+2/3, -x+1/3, z+1/3'
'y+2/3, x+1/3, -z+5/6'
'-x+2/3, -x+y+1/3, -z+5/6'
'x-y+2/3, -y+1/3, -z+5/6'
'-x+2/3, -y+1/3, -z+1/3'
'y+2/3, -x+y+1/3, -z+1/3'
'x-y+2/3, x+1/3, -z+1/3'
'-y+2/3, -x+1/3, z-1/6'
'x+2/3, x-y+1/3, z-1/6'
'-x+y+2/3, y+1/3, z-1/6'
'x+1/3, y+2/3, z+2/3'
'-y+1/3, x-y+2/3, z+2/3'
'-x+y+1/3, -x+2/3, z+2/3'
'y+1/3, x+2/3, -z+7/6'
'-x+1/3, -x+y+2/3, -z+7/6'
'x-y+1/3, -y+2/3, -z+7/6'
'-x+1/3, -y+2/3, -z+2/3'
'y+1/3, -x+y+2/3, -z+2/3'
'x-y+1/3, x+2/3, -z+2/3'
'-y+1/3, -x+2/3, z+1/6'
'x+1/3, x-y+2/3, z+1/6'
'-x+y+1/3, y+2/3, z+1/6'

loop_
_atom_site_type_symbol
_atom_site_label
_atom_site_fract_x
_atom_site_fract_y
_atom_site_fract_z
_atom_site_U_iso_or_equiv
_atom_site_adp_type
_atom_site_occupancy
La La 0 0 0.25 0.6 Uiso 1.0
Ni Ni 0 0 0 0.6 Uiso 1.0
O O 0.5501(2) 0 0.25 0.6 Uiso 1.0

loop_
_atom_type_symbol
_atom_type_scat_dispersion_real
_atom_type_scat_dispersion_imag
_atom_type_scat_source
La -1.4094 9.0376 'International Tables Vol C Tables 4.2.6.8'
Ni -3.0029 0.5091 'International Tables Vol C Tables 4.2.6.8'
O 0.0492 0.0322 'International Tables Vol C Tables 4.2.6.8'
